data_7200113
loop_
_publ_author_name
'Kendrick, John'
'Gourlay, Matthew D.'
'Neumann, Marcus A.'
'Leusen, Frank J. J.'

_publ_section_title
;
 Predicting spontaneous racemate resolution using recent developments in
 crystal structure prediction
;
_journal_issue 11
_journal_name_full CrystEngComm
_journal_page_first 2391
_journal_page_last 2399
_journal_paper_doi 10.1039/b909038j
_journal_volume 11
_journal_year 2009
_space_group_IT_number 19
_symmetry_cell_setting orthorhombic
_symmetry_Int_Tables_number 19
_symmetry_space_group_name_Hall 'P 2ac 2ab'
_symmetry_space_group_name_H-M 'P 21 21 21'
_cell_angle_alpha 90.000000
_cell_angle_beta 90.000000
_cell_angle_gamma 90.000000
_cell_length_a 23.773493
_cell_length_b 4.898835
_cell_length_c 4.516414
_cell_volume 525.993
_cod_data_source_file 5HMO_enantiopure.cif
_cod_data_source_block 5HMO_E_21
_cod_original_sg_symbol_H-M 'P 2_1 2_1 2_1'
_cod_struct_determination_method theoretical
_cod_database_code 7200113

loop_
_symmetry_equiv_pos_site_id
_symmetry_equiv_pos_as_xyz
1 x,y,z
2 -x+1/2,-y,z+1/2
3 -x,y+1/2,-z+1/2
4 x+1/2,-y+1/2,-z

loop_
_atom_site_label
_atom_site_type_symbol
_atom_site_fract_x
_atom_site_fract_y
_atom_site_fract_z
C46 C 1.412426 0.197603 0.307622
C47 C 1.357762 0.366430 0.327771
O48 O 1.367445 0.555846 0.573718
C49 C 1.423191 0.545595 0.652514
N50 N 1.450187 0.353506 0.495611
O51 O 1.441457 0.701783 0.845368
C52 C 1.305995 0.195274 0.389639
O53 O 1.255922 0.355493 0.419082
H54 H 1.406381 -0.009605 0.393635
H55 H 1.428083 0.181295 0.080698
H56 H 1.351393 0.493441 0.130435
H57 H 1.490293 0.289635 0.551997
H58 H 1.301360 0.044187 0.209989
H59 H 1.311398 0.080779 0.596785
H60 H 1.249261 0.457111 0.228779
